data_7111566
loop_
_publ_author_name
'Wen, Bo'
'Petersen, Jeffrey L.'
'Wang, Kung K.'

_publ_section_title
;
 Synthesis of 4,5-diheteroarylphenanthrenes and their dinuclear
 ruthenium(ii) bis(2,2&#x2032;:6&#x2032;,2&#x2033;-terpyridine) complexes
 possessing severe helical twists
;
_journal_issue 11
_journal_name_full 'Chemical Communications'
_journal_page_first 1938
_journal_page_last 1940
_journal_paper_doi 10.1039/b921667g
_journal_volume 46
_journal_year 2010
_chemical_formula_sum 'C46 H40 N2'
_chemical_formula_weight 620.80
_chemical_name_systematic
;
?
;
_space_group_IT_number 14
_symmetry_cell_setting monoclinic
_symmetry_space_group_name_Hall '-P 2ybc'
_symmetry_space_group_name_H-M 'P 1 21/c 1'
_atom_sites_solution_hydrogens geom
_atom_sites_solution_primary direct
_atom_sites_solution_secondary difmap
_audit_creation_method SHELXL-97
_cell_angle_alpha 90.00
_cell_angle_beta 103.267(2)
_cell_angle_gamma 90.00
_cell_formula_units_Z 4
_cell_length_a 13.0021(11)
_cell_length_b 18.4591(17)
_cell_length_c 15.6235(14)
_cell_measurement_reflns_used 5155
_cell_measurement_temperature 293(2)
_cell_measurement_theta_max 27.24
_cell_measurement_theta_min 2.20
_cell_volume 3649.7(6)
_computing_cell_refinement 'SMART version 5.6'
_computing_data_collection 'SMART version 5.6'
_computing_data_reduction 'SAINT version 5/6.0'
_computing_publication_material 'SHELXTL version 6.1'
_computing_structure_refinement 'SHELXTL version 6.1'
_computing_structure_solution 'SHELXTL version 6.1'
_diffrn_ambient_temperature 293(2)
_diffrn_measured_fraction_theta_full 0.975
_diffrn_measured_fraction_theta_max 0.975
_diffrn_measurement_device_type 'Siemens P4 automated diffractometer'
_diffrn_measurement_method 'Smart 1K CCD detector'
_diffrn_radiation_monochromator graphite
_diffrn_radiation_source 'fine-focus sealed tube'
_diffrn_radiation_type MoK\a
_diffrn_radiation_wavelength 0.71073
_diffrn_reflns_av_R_equivalents 0.0509
_diffrn_reflns_av_sigmaI/netI 0.0698
_diffrn_reflns_limit_h_max 14
_diffrn_reflns_limit_h_min -16
_diffrn_reflns_limit_k_max 23
_diffrn_reflns_limit_k_min -23
_diffrn_reflns_limit_l_max 19
_diffrn_reflns_limit_l_min -20
_diffrn_reflns_number 24767
_diffrn_reflns_theta_full 27.51
_diffrn_reflns_theta_max 27.51
_diffrn_reflns_theta_min 1.95
_diffrn_standards_decay_% none
_exptl_absorpt_coefficient_mu 0.065
_exptl_absorpt_correction_T_max 0.977
_exptl_absorpt_correction_T_min 0.962
_exptl_absorpt_correction_type semi-empirical
_exptl_absorpt_process_details SADABS
_exptl_crystal_colour colorless
_exptl_crystal_density_diffrn 1.130
_exptl_crystal_density_method 'not measured'
_exptl_crystal_description 'irregular fragment'
_exptl_crystal_F_000 1320
_exptl_crystal_size_max 0.60
_exptl_crystal_size_mid 0.46
_exptl_crystal_size_min 0.36
_refine_diff_density_max 0.166
_refine_diff_density_min -0.178
_refine_diff_density_rms 0.036
_refine_ls_extinction_method none
_refine_ls_goodness_of_fit_ref 1.010
_refine_ls_hydrogen_treatment riding
_refine_ls_matrix_type full
_refine_ls_number_parameters 439
_refine_ls_number_reflns 8186
_refine_ls_number_restraints 0
_refine_ls_restrained_S_all 1.010
_refine_ls_R_factor_all 0.0905
_refine_ls_R_factor_gt 0.0538
_refine_ls_shift/su_max 0.004
_refine_ls_shift/su_mean 0.000
_refine_ls_structure_factor_coef Fsqd
_refine_ls_weighting_details 'calc w=1/[\s^2^(Fo^2^)+(0.0751P)^2^+0.3057P] where P=(Fo^2^+2Fc^2^)/3'
_refine_ls_weighting_scheme calc
_refine_ls_wR_factor_gt 0.1427
_refine_ls_wR_factor_ref 0.1694
_reflns_number_gt 4978
_reflns_number_total 8186
_reflns_threshold_expression >2sigma(I)
_cod_data_source_file b921667gsup1.cif
_cod_data_source_block bw5ccd
_cod_original_sg_symbol_H-M P21/c
_cod_database_code 7111566

loop_
_symmetry_equiv_pos_as_xyz
'x, y, z'
'-x, y+1/2, -z+1/2'
'-x, -y, -z'
'x, -y-1/2, z-1/2'

loop_
_atom_site_label
_atom_site_type_symbol
_atom_site_fract_x
_atom_site_fract_y
_atom_site_fract_z
_atom_site_U_iso_or_equiv
_atom_site_adp_type
_atom_site_occupancy
_atom_site_symmetry_multiplicity
_atom_site_calc_flag
_atom_site_refinement_flags
N1 N 0.70630(9) 0.37394(8) 0.94371(9) 0.0931(4) Uani 1 1 d .
N2 N 0.25324(8) 0.09133(8) 0.73046(9) 0.0949(4) Uani 1 1 d .
C1 C 0.47117(8) 0.39387(6) 0.65193(8) 0.0576(3) Uani 1 1 d .
H1 H 0.5002 0.4387 0.6714 0.069 Uiso 1 1 calc R
C2 C 0.36498(8) 0.38195(6) 0.64594(8) 0.0570(3) Uani 1 1 d .
H2 H 0.3241 0.4182 0.6627 0.068 Uiso 1 1 calc R
C3 C 0.31856(8) 0.31644(6) 0.61514(7) 0.0524(3) Uani 1 1 d .
C4 C 0.38295(8) 0.26362(6) 0.59219(8) 0.0602(3) Uani 1 1 d .
H4 H 0.3536 0.2193 0.5710 0.072 Uiso 1 1 calc R
C5 C 0.48969(9) 0.27515(6) 0.60008(8) 0.0608(3) Uani 1 1 d .
H5 H 0.5312 0.2383 0.5853 0.073 Uiso 1 1 calc R
C6 C 0.53569(8) 0.34071(6) 0.62967(7) 0.0533(3) Uani 1 1 d .
C7 C 0.20102(8) 0.30156(6) 0.60582(7) 0.0547(3) Uani 1 1 d .
H7 H 0.1923 0.2489 0.6002 0.066 Uiso 1 1 calc R
C8 C 0.16677(8) 0.32210(6) 0.68610(8) 0.0579(3) Uani 1 1 d .
C9 C 0.13837(8) 0.33933(6) 0.75043(8) 0.0577(3) Uani 1 1 d .
C10 C 0.10073(8) 0.36214(6) 0.82576(8) 0.0570(3) Uani 1 1 d .
C11 C -0.00658(9) 0.35990(7) 0.82408(9) 0.0693(4) Uani 1 1 d .
H11 H -0.0536 0.3428 0.7741 0.083 Uiso 1 1 calc R
C12 C -0.04465(11) 0.38244(8) 0.89464(11) 0.0864(4) Uani 1 1 d .
H12 H -0.1168 0.3806 0.8919 0.104 Uiso 1 1 calc R
C13 C 0.02347(13) 0.40776(9) 0.96925(11) 0.0979(5) Uani 1 1 d .
H13 H -0.0025 0.4231 1.0170 0.118 Uiso 1 1 calc R
C14 C 0.12935(13) 0.41031(9) 0.97308(10) 0.0891(5) Uani 1 1 d .
H14 H 0.1751 0.4278 1.0236 0.107 Uiso 1 1 calc R
C15 C 0.17038(10) 0.38711(7) 0.90227(8) 0.0664(3) Uani 1 1 d .
C16 C 0.28210(11) 0.38679(7) 0.90959(9) 0.0723(4) Uani 1 1 d .
C17 C 0.37595(11) 0.38430(8) 0.91919(9) 0.0724(4) Uani 1 1 d .
C18 C 0.48744(10) 0.37972(7) 0.92845(8) 0.0649(3) Uani 1 1 d .
C19 C 0.55861(10) 0.41194(8) 0.99861(8) 0.0721(4) Uani 1 1 d .
H19 H 0.5343 0.4359 1.0425 0.087 Uiso 1 1 calc R
C20 C 0.66432(11) 0.40786(9) 1.00211(9) 0.0830(5) Uani 1 1 d .
H20 H 0.7101 0.4305 1.0489 0.100 Uiso 1 1 calc R
C21 C 0.63784(12) 0.34185(9) 0.87790(10) 0.0915(5) Uani 1 1 d .
H21 H 0.6650 0.3166 0.8365 0.110 Uiso 1 1 calc R
C22 C 0.53013(11) 0.34359(8) 0.86713(9) 0.0771(4) Uani 1 1 d .
H22 H 0.4864 0.3208 0.8192 0.093 Uiso 1 1 calc R
C23 C 0.12720(9) 0.33518(7) 0.52115(8) 0.0634(3) Uani 1 1 d .
C24 C 0.17307(12) 0.31821(11) 0.44242(9) 0.0983(5) Uani 1 1 d .
H24A H 0.1249 0.3340 0.3896 0.147 Uiso 1 1 calc R
H24B H 0.1840 0.2669 0.4394 0.147 Uiso 1 1 calc R
H24C H 0.2393 0.3429 0.4484 0.147 Uiso 1 1 calc R
C25 C 0.11596(11) 0.41675(8) 0.52960(10) 0.0840(5) Uani 1 1 d .
H25A H 0.1841 0.4392 0.5373 0.126 Uiso 1 1 calc R
H25B H 0.0870 0.4272 0.5795 0.126 Uiso 1 1 calc R
H25C H 0.0697 0.4353 0.4773 0.126 Uiso 1 1 calc R
C26 C 0.01860(10) 0.30057(9) 0.50881(11) 0.0918(5) Uani 1 1 d .
H26A H -0.0291 0.3227 0.4597 0.138 Uiso 1 1 calc R
H26B H -0.0073 0.3075 0.5610 0.138 Uiso 1 1 calc R
H26C H 0.0237 0.2497 0.4979 0.138 Uiso 1 1 calc R
C27 C 0.65404(8) 0.35496(6) 0.64096(8) 0.0571(3) Uani 1 1 d .
H27 H 0.6736 0.3912 0.6877 0.068 Uiso 1 1 calc R
C28 C 0.71552(8) 0.28940(6) 0.67230(7) 0.0557(3) Uani 1 1 d .
C29 C 0.76445(8) 0.23515(6) 0.69323(7) 0.0544(3) Uani 1 1 d .
C30 C 0.82602(7) 0.17054(6) 0.71469(7) 0.0499(3) Uani 1 1 d .
C31 C 0.93178(8) 0.16973(7) 0.71043(8) 0.0630(3) Uani 1 1 d .
H31 H 0.9627 0.2118 0.6952 0.076 Uiso 1 1 calc R
C32 C 0.99129(8) 0.10744(7) 0.72846(9) 0.0718(4) Uani 1 1 d .
H32 H 1.0617 0.1077 0.7249 0.086 Uiso 1 1 calc R
C33 C 0.94707(9) 0.04505(7) 0.75169(10) 0.0779(4) Uani 1 1 d .
H33 H 0.9879 0.0034 0.7648 0.093 Uiso 1 1 calc R
C34 C 0.84280(9) 0.04402(7) 0.75559(9) 0.0700(4) Uani 1 1 d .
H34 H 0.8131 0.0014 0.7705 0.084 Uiso 1 1 calc R
C35 C 0.78100(8) 0.10599(6) 0.73752(7) 0.0527(3) Uani 1 1 d .
C36 C 0.67123(8) 0.10308(7) 0.73957(8) 0.0591(3) Uani 1 1 d .
C37 C 0.57987(8) 0.09919(7) 0.73946(8) 0.0611(3) Uani 1 1 d .
C38 C 0.46907(8) 0.09621(6) 0.73768(7) 0.0553(3) Uani 1 1 d .
C39 C 0.40670(8) 0.03983(7) 0.69673(8) 0.0646(3) Uani 1 1 d .
H39 H 0.4359 0.0025 0.6701 0.078 Uiso 1 1 calc R
C40 C 0.30147(10) 0.03990(9) 0.69598(10) 0.0837(5) Uani 1 1 d .
H40 H 0.2610 0.0010 0.6693 0.100 Uiso 1 1 calc R
C41 C 0.31289(11) 0.14533(9) 0.76841(11) 0.0939(5) Uani 1 1 d .
H41 H 0.2804 0.1827 0.7922 0.113 Uiso 1 1 calc R
C42 C 0.42101(10) 0.15014(8) 0.77525(10) 0.0759(4) Uani 1 1 d .
H42 H 0.4599 0.1887 0.8044 0.091 Uiso 1 1 calc R
C43 C 0.68766(9) 0.38661(7) 0.55837(10) 0.0745(4) Uani 1 1 d .
C44 C 0.80328(10) 0.40995(9) 0.58719(13) 0.1038(6) Uani 1 1 d .
H44A H 0.8261 0.4294 0.5377 0.156 Uiso 1 1 calc R
H44B H 0.8461 0.3688 0.6099 0.156 Uiso 1 1 calc R
H44C H 0.8102 0.4463 0.6321 0.156 Uiso 1 1 calc R
C45 C 0.62082(12) 0.45264(10) 0.52484(14) 0.1218(6) Uani 1 1 d .
H45A H 0.6256 0.4869 0.5718 0.183 Uiso 1 1 calc R
H45B H 0.5485 0.4382 0.5037 0.183 Uiso 1 1 calc R
H45C H 0.6461 0.4746 0.4778 0.183 Uiso 1 1 calc R
C46 C 0.67543(14) 0.32949(11) 0.48583(11) 0.1086(6) Uani 1 1 d .
H46A H 0.6945 0.3502 0.4352 0.163 Uiso 1 1 calc R
H46B H 0.6034 0.3134 0.4701 0.163 Uiso 1 1 calc R
H46C H 0.7208 0.2891 0.5066 0.163 Uiso 1 1 calc R

loop_
_atom_site_aniso_label
_atom_site_aniso_U_11
_atom_site_aniso_U_22
_atom_site_aniso_U_33
_atom_site_aniso_U_23
_atom_site_aniso_U_13
_atom_site_aniso_U_12
N1 0.0825(7) 0.1166(10) 0.0812(8) 0.0181(7) 0.0208(6) 0.0124(7)
N2 0.0573(5) 0.1232(11) 0.1074(9) 0.0242(8) 0.0252(6) 0.0086(6)
C1 0.0589(5) 0.0437(6) 0.0663(7) -0.0063(5) 0.0066(5) 0.0043(5)
C2 0.0588(5) 0.0467(6) 0.0638(7) -0.0101(5) 0.0103(5) 0.0103(5)
C3 0.0575(5) 0.0485(6) 0.0487(6) -0.0019(5) 0.0071(5) 0.0060(5)
C4 0.0647(6) 0.0444(6) 0.0680(7) -0.0095(5) 0.0083(5) 0.0037(5)
C5 0.0616(6) 0.0496(6) 0.0688(7) -0.0081(5) 0.0098(5) 0.0119(5)
C6 0.0554(5) 0.0476(6) 0.0538(6) 0.0017(5) 0.0059(5) 0.0079(5)
C7 0.0588(5) 0.0493(6) 0.0547(6) -0.0030(5) 0.0103(5) 0.0000(5)
C8 0.0582(5) 0.0540(6) 0.0597(7) 0.0020(5) 0.0095(5) -0.0001(5)
C9 0.0596(5) 0.0533(6) 0.0588(7) 0.0029(5) 0.0107(5) 0.0006(5)
C10 0.0645(6) 0.0485(6) 0.0585(6) 0.0043(5) 0.0150(5) 0.0025(5)
C11 0.0655(6) 0.0642(8) 0.0797(8) 0.0066(6) 0.0200(6) 0.0040(6)
C12 0.0829(7) 0.0778(9) 0.1099(10) 0.0110(8) 0.0455(7) 0.0137(7)
C13 0.1239(10) 0.0894(11) 0.0962(10) -0.0069(8) 0.0576(8) 0.0083(9)
C14 0.1163(10) 0.0856(10) 0.0673(8) -0.0161(7) 0.0252(8) -0.0051(9)
C15 0.0757(7) 0.0610(7) 0.0621(7) 0.0023(6) 0.0147(6) -0.0030(6)
C16 0.0804(7) 0.0694(8) 0.0616(7) 0.0012(6) 0.0051(6) -0.0092(7)
C17 0.0772(7) 0.0706(8) 0.0639(8) 0.0066(6) 0.0051(6) -0.0085(6)
C18 0.0772(7) 0.0605(7) 0.0534(6) 0.0108(5) 0.0075(6) -0.0018(6)
C19 0.0743(7) 0.0868(9) 0.0533(7) 0.0007(6) 0.0105(6) -0.0023(7)
C20 0.0790(8) 0.1023(11) 0.0620(8) 0.0071(8) 0.0041(7) -0.0060(8)
C21 0.1150(10) 0.0921(11) 0.0729(9) 0.0082(8) 0.0329(8) 0.0225(9)
C22 0.0987(9) 0.0693(8) 0.0591(7) 0.0029(6) 0.0097(7) 0.0034(7)
C23 0.0603(6) 0.0677(8) 0.0581(7) -0.0040(6) 0.0048(5) 0.0056(6)
C24 0.0939(9) 0.1405(14) 0.0558(8) -0.0046(9) 0.0073(7) 0.0225(10)
C25 0.0873(8) 0.0697(9) 0.0845(9) 0.0126(7) -0.0017(7) 0.0110(7)
C26 0.0657(7) 0.0992(11) 0.0991(11) -0.0133(9) -0.0047(7) -0.0037(7)
C27 0.0547(5) 0.0482(6) 0.0639(7) 0.0021(5) 0.0044(5) 0.0096(5)
C28 0.0519(5) 0.0563(6) 0.0563(6) 0.0027(5) 0.0073(5) 0.0060(5)
C29 0.0487(5) 0.0543(6) 0.0582(6) 0.0038(5) 0.0083(5) 0.0039(5)
C30 0.0452(4) 0.0503(6) 0.0514(6) 0.0010(5) 0.0052(4) 0.0053(4)
C31 0.0482(5) 0.0617(7) 0.0783(8) -0.0008(6) 0.0128(5) -0.0006(5)
C32 0.0428(5) 0.0767(8) 0.0933(9) -0.0139(7) 0.0098(6) 0.0095(5)
C33 0.0613(6) 0.0599(7) 0.1039(10) -0.0017(7) 0.0012(7) 0.0165(6)
C34 0.0652(6) 0.0517(7) 0.0886(9) 0.0088(6) 0.0083(6) 0.0055(6)
C35 0.0474(5) 0.0541(6) 0.0540(6) 0.0037(5) 0.0063(4) 0.0029(5)
C36 0.0576(5) 0.0612(7) 0.0580(6) 0.0057(5) 0.0127(5) 0.0008(5)
C37 0.0559(5) 0.0653(7) 0.0633(7) 0.0064(6) 0.0158(5) -0.0002(5)
C38 0.0524(5) 0.0603(7) 0.0544(6) 0.0115(5) 0.0144(5) 0.0017(5)
C39 0.0604(6) 0.0663(7) 0.0663(7) 0.0039(6) 0.0128(5) 0.0004(6)
C40 0.0601(6) 0.1004(11) 0.0853(9) 0.0122(8) 0.0060(6) -0.0105(7)
C41 0.0871(7) 0.1016(11) 0.1057(10) 0.0141(9) 0.0484(7) 0.0286(8)
C42 0.0763(7) 0.0714(8) 0.0859(9) -0.0051(7) 0.0309(6) 0.0018(6)
C43 0.0653(6) 0.0698(8) 0.0878(9) 0.0299(7) 0.0164(6) 0.0159(6)
C44 0.0678(7) 0.1006(11) 0.1458(14) 0.0448(10) 0.0304(8) 0.0101(8)
C45 0.0895(8) 0.1120(11) 0.1694(15) 0.0839(10) 0.0412(9) 0.0398(8)
C46 0.1307(12) 0.1305(15) 0.0688(9) 0.0198(9) 0.0314(9) 0.0191(11)

loop_
_atom_type_symbol
_atom_type_description
_atom_type_scat_dispersion_real
_atom_type_scat_dispersion_imag
_atom_type_scat_source
C C 0.0033 0.0016 'International Tables Vol C Tables 4.2.6.8 and 6.1.1.4'
H H 0.0000 0.0000 'International Tables Vol C Tables 4.2.6.8 and 6.1.1.4'
N N 0.0061 0.0033 'International Tables Vol C Tables 4.2.6.8 and 6.1.1.4'

loop_
_geom_angle_atom_site_label_1
_geom_angle_atom_site_label_2
_geom_angle_atom_site_label_3
_geom_angle
C20 N1 C21 115.69(13)
C41 N2 C40 116.26(12)
C2 C1 C6 121.58(10)
C1 C2 C3 120.75(10)
C4 C3 C2 117.57(10)
C4 C3 C7 120.00(10)
C2 C3 C7 122.43(10)
C5 C4 C3 121.53(11)
C4 C5 C6 120.92(10)
C5 C6 C1 117.62(10)
C5 C6 C27 122.38(10)
C1 C6 C27 119.97(10)
C8 C7 C3 111.35(9)
C8 C7 C23 111.66(9)
C3 C7 C23 114.43(9)
C9 C8 C7 179.22(13)
C8 C9 C10 177.52(12)
C11 C10 C15 118.36(12)
C11 C10 C9 120.31(11)
C15 C10 C9 121.32(10)
C12 C11 C10 121.42(12)
C11 C12 C13 120.23(13)
C14 C13 C12 119.75(15)
C13 C14 C15 121.18(14)
C14 C15 C10 119.04(12)
C14 C15 C16 120.12(12)
C10 C15 C16 120.81(12)
C17 C16 C15 176.77(15)
C16 C17 C18 178.21(16)
C22 C18 C19 116.77(12)
C22 C18 C17 121.21(12)
C19 C18 C17 122.02(12)
C20 C19 C18 119.23(13)
N1 C20 C19 124.70(13)
N1 C21 C22 124.46(15)
C21 C22 C18 119.12(13)
C24 C23 C26 109.67(12)
C24 C23 C25 109.76(13)
C26 C23 C25 108.77(11)
C24 C23 C7 108.83(10)
C26 C23 C7 108.08(11)
C25 C23 C7 111.70(10)
C28 C27 C6 110.61(9)
C28 C27 C43 110.36(10)
C6 C27 C43 115.60(9)
C29 C28 C27 176.57(12)
C28 C29 C30 176.99(13)
C31 C30 C35 118.38(10)
C31 C30 C29 120.19(10)
C35 C30 C29 121.39(9)
C32 C31 C30 120.91(12)
C33 C32 C31 120.28(11)
C34 C33 C32 120.11(12)
C33 C34 C35 120.76(12)
C34 C35 C30 119.55(10)
C34 C35 C36 119.75(11)
C30 C35 C36 120.67(10)
C37 C36 C35 178.13(14)
C36 C37 C38 178.39(14)
C42 C38 C39 117.79(10)
C42 C38 C37 121.06(11)
C39 C38 C37 121.14(11)
C40 C39 C38 118.90(13)
N2 C40 C39 124.50(14)
N2 C41 C42 124.35(15)
C38 C42 C41 118.15(13)
C45 C43 C44 108.76(12)
C45 C43 C46 110.10(13)
C44 C43 C46 109.91(13)
C45 C43 C27 109.73(12)
C44 C43 C27 107.68(11)
C46 C43 C27 110.61(12)

loop_
_geom_bond_atom_site_label_1
_geom_bond_atom_site_label_2
_geom_bond_distance
N1 C20 1.323(2)
N1 C21 1.334(2)
N2 C41 1.317(2)
N2 C40 1.319(2)
C1 C2 1.3800(15)
C1 C6 1.3862(15)
C2 C3 1.3874(15)
C3 C4 1.3849(16)
C3 C7 1.5266(15)
C4 C5 1.3814(16)
C5 C6 1.3816(16)
C6 C27 1.5309(14)
C7 C8 1.4736(17)
C7 C23 1.5728(16)
C8 C9 1.1908(17)
C9 C10 1.4374(17)
C10 C11 1.3901(16)
C10 C15 1.4017(16)
C11 C12 1.372(2)
C12 C13 1.374(2)
C13 C14 1.365(2)
C14 C15 1.401(2)
C15 C16 1.4308(18)
C16 C17 1.1956(19)
C17 C18 1.4259(18)
C18 C22 1.384(2)
C18 C19 1.3949(17)
C19 C20 1.3649(19)
C21 C22 1.372(2)
C23 C24 1.518(2)
C23 C26 1.5212(18)
C23 C25 1.5214(19)
C27 C28 1.4708(15)
C27 C43 1.5673(19)
C28 C29 1.1913(15)
C29 C30 1.4326(15)
C30 C31 1.3919(14)
C30 C35 1.4091(15)
C31 C32 1.3784(17)
C32 C33 1.373(2)
C33 C34 1.3712(17)
C34 C35 1.3892(16)
C35 C36 1.4358(15)
C36 C37 1.1897(15)
C37 C38 1.4355(15)
C38 C42 1.3762(18)
C38 C39 1.3828(17)
C39 C40 1.3656(17)
C41 C42 1.3881(19)
C43 C45 1.519(2)
C43 C44 1.5290(18)
C43 C46 1.529(2)
